data_7226464
loop_
_publ_author_name
'Li, Ling'
'Li, Chang-Xia'
'Ren, Yan-Li'
'Song, Ming'
'Ma, Yue'
'Huang, Ru-Dan'

_publ_section_title
;
 Novel luminescent metal--organic frameworks based on rigid carboxylate
 ligands for highly selective sensing of Fe3+ions
;
_journal_issue 40
_journal_name_full CrystEngComm
_journal_page_first 7787
_journal_paper_doi 10.1039/C6CE01514J
_journal_volume 18
_journal_year 2016
_chemical_formula_sum 'C60 H64 Cd3 N6 O24'
_chemical_formula_weight 1590.37
_chemical_name_systematic
; 
 ? 
;
_space_group_IT_number 122
_symmetry_cell_setting tetragonal
_symmetry_space_group_name_Hall 'I -4 2bw'
_symmetry_space_group_name_H-M 'I -4 2 d'
_atom_sites_solution_hydrogens geom
_atom_sites_solution_primary direct
_atom_sites_solution_secondary difmap
_audit_creation_method SHELXL-97
_audit_update_record
;
2016-05-26 deposited with the CCDC.
2016-09-05 downloaded from the CCDC.
;
_cell_angle_alpha 90.00
_cell_angle_beta 90.00
_cell_angle_gamma 90.00
_cell_formula_units_Z 4
_cell_length_a 29.220(2)
_cell_length_b 29.220(2)
_cell_length_c 9.3882(9)
_cell_measurement_reflns_used 4202
_cell_measurement_temperature 298(2)
_cell_measurement_theta_max 20.12
_cell_measurement_theta_min 2.204
_cell_volume 8015.7(11)
_computing_cell_refinement 'Bruker SMART'
_computing_data_collection 'Bruker SMART'
_computing_data_reduction 'Bruker SAINT'
_computing_molecular_graphics 'Bruker SHELXTL'
_computing_publication_material 'Bruker SHELXTL'
_computing_structure_refinement 'SHELXL-97 (Sheldrick, 1997)'
_computing_structure_solution 'SHELXS-97 (Sheldrick, 1990)'
_diffrn_ambient_temperature 298(2)
_diffrn_measured_fraction_theta_full 0.999
_diffrn_measured_fraction_theta_max 0.999
_diffrn_measurement_device_type 'CCD area detector'
_diffrn_measurement_method 'phi and omega scans'
_diffrn_radiation_monochromator graphite
_diffrn_radiation_source 'fine-focus sealed tube'
_diffrn_radiation_type MoK\a
_diffrn_radiation_wavelength 0.71073
_diffrn_reflns_av_R_equivalents 0.0840
_diffrn_reflns_av_sigmaI/netI 0.0610
_diffrn_reflns_limit_h_max 27
_diffrn_reflns_limit_h_min -34
_diffrn_reflns_limit_k_max 34
_diffrn_reflns_limit_k_min -34
_diffrn_reflns_limit_l_max 11
_diffrn_reflns_limit_l_min -11
_diffrn_reflns_number 20116
_diffrn_reflns_theta_full 25.02
_diffrn_reflns_theta_max 25.02
_diffrn_reflns_theta_min 2.20
_exptl_absorpt_coefficient_mu 0.857
_exptl_absorpt_correction_T_max 0.8895
_exptl_absorpt_correction_T_min 0.7366
_exptl_absorpt_correction_type multi-scan
_exptl_absorpt_process_details sadabs
_exptl_crystal_density_diffrn 1.318
_exptl_crystal_density_method 'not measured'
_exptl_crystal_F_000 3208
_exptl_crystal_size_max 0.38
_exptl_crystal_size_mid 0.27
_exptl_crystal_size_min 0.14
_platon_squeeze_details
;
;
_refine_diff_density_max 0.494
_refine_diff_density_min -0.621
_refine_diff_density_rms 0.095
_refine_ls_abs_structure_details 'Flack H D (1983), Acta Cryst. A39, 876-881'
_refine_ls_abs_structure_Flack 0.00(6)
_refine_ls_extinction_method none
_refine_ls_goodness_of_fit_ref 1.018
_refine_ls_hydrogen_treatment mixed
_refine_ls_matrix_type full
_refine_ls_number_parameters 238
_refine_ls_number_reflns 3544
_refine_ls_number_restraints 0
_refine_ls_restrained_S_all 1.018
_refine_ls_R_factor_all 0.0690
_refine_ls_R_factor_gt 0.0505
_refine_ls_shift/su_max 0.001
_refine_ls_shift/su_mean 0.000
_refine_ls_structure_factor_coef Fsqd
_refine_ls_weighting_details 'calc w=1/[\s^2^(Fo^2^)+(0.0791P)^2^+0.0000P] where P=(Fo^2^+2Fc^2^)/3'
_refine_ls_weighting_scheme calc
_refine_ls_wR_factor_gt 0.1257
_refine_ls_wR_factor_ref 0.1361
_reflns_number_gt 2600
_reflns_number_total 3544
_reflns_threshold_expression >2sigma(I)
_cod_data_source_file c6ce01514j16.cif
_cod_data_source_block 141217g
_cod_depositor_comments
;
The following automatic conversions were performed:

'_symmetry_cell_setting' value 'Tetragonal' changed to 'tetragonal'
according to
/usr/data/users/saulius/crontab/automatic-downloads/rss-feeds/RSC/lib/dictionaries/cif_core.dic
dictionary named 'cif_core.dic' version 2.4.2 from 2011-04-26.

Automatic conversion script
Id: cif_fix_values 4268 2015-11-12 08:31:59Z antanas 

 Adding full bibliography for 7226461--7226464.cif.
;
_cod_original_cell_volume 8015.7(12)
_cod_original_sg_symbol_H-M I-42d
_cod_database_code 7226464

loop_
_symmetry_equiv_pos_as_xyz
'x, y, z'
'-x, -y, z'
'y, -x, -z'
'-y, x, -z'
'-x+1/2, y, -z+3/4'
'x+1/2, -y, -z+3/4'
'-y+1/2, -x, z+3/4'
'y+1/2, x, z+3/4'
'x+1/2, y+1/2, z+1/2'
'-x+1/2, -y+1/2, z+1/2'
'y+1/2, -x+1/2, -z+1/2'
'-y+1/2, x+1/2, -z+1/2'
'-x+1, y+1/2, -z+5/4'
'x+1, -y+1/2, -z+5/4'
'-y+1, -x+1/2, z+5/4'
'y+1, x+1/2, z+5/4'

loop_
_atom_site_label
_atom_site_type_symbol
_atom_site_fract_x
_atom_site_fract_y
_atom_site_fract_z
_atom_site_U_iso_or_equiv
_atom_site_adp_type
_atom_site_occupancy
_atom_site_symmetry_multiplicity
_atom_site_calc_flag
_atom_site_refinement_flags
_atom_site_disorder_assembly
_atom_site_disorder_group
Cd1 Cd 0.5000 0.0000 0.7500 0.0516(3) Uani 1 4 d S . .
Cd2 Cd 0.35563(2) 0.2500 0.1250 0.0461(2) Uani 1 2 d S . .
N1 N 0.7500 0.1924(14) 0.8750 0.250(14) Uani 1 2 d S . .
H1A H 0.7533 0.2035 0.7862 0.300 Uiso 0.50 1 d PR . .
H1B H 0.7725 0.2035 0.9305 0.300 Uiso 0.50 1 d PR . .
N2 N 0.4342(10) 0.3594(9) 0.261(4) 0.268(12) Uani 1 1 d . . .
H2A H 0.4425 0.3298 0.2543 0.321 Uiso 1 1 calc R . .
H2B H 0.4114 0.3642 0.1982 0.321 Uiso 1 1 calc R . .
O1 O 0.5123(2) 0.0668(2) 0.6578(8) 0.086(2) Uani 1 1 d . . .
O2 O 0.4526(3) 0.0568(2) 0.5223(12) 0.114(3) Uani 1 1 d . . .
O3 O 0.3894(2) 0.19435(19) 0.2644(8) 0.0734(17) Uani 1 1 d . . .
O4 O 0.4214(2) 0.2607(2) 0.2945(7) 0.084(2) Uani 1 1 d . . .
O5 O 0.6897(5) 0.1735(6) 0.456(2) 0.094(5) Uani 0.50 1 d P A 1
O6 O 0.7285(4) 0.2245(6) 0.5752(19) 0.101(5) Uani 0.50 1 d P . 1
O5' O 0.7080(5) 0.1733(6) 0.581(2) 0.094(5) Uani 0.50 1 d P A 2
O6' O 0.7064(6) 0.2145(6) 0.406(2) 0.104(5) Uani 0.50 1 d P A 2
C1 C 0.4818(3) 0.0810(3) 0.5748(11) 0.066(3) Uani 1 1 d . . .
C2 C 0.4190(3) 0.2194(3) 0.3181(9) 0.061(2) Uani 1 1 d . . .
C3 C 0.4846(3) 0.1311(2) 0.5321(10) 0.057(2) Uani 1 1 d . . .
C4 C 0.4522(3) 0.1506(3) 0.4491(9) 0.058(2) Uani 1 1 d . . .
H4 H 0.4283 0.1328 0.4138 0.070 Uiso 1 1 calc R . .
C5 C 0.4541(3) 0.1974(2) 0.4156(8) 0.0518(19) Uani 1 1 d . . .
C6 C 0.4903(3) 0.2233(2) 0.4658(9) 0.054(2) Uani 1 1 d . . .
H6 H 0.4920 0.2544 0.4447 0.065 Uiso 1 1 calc R . .
C7 C 0.5237(3) 0.2032(3) 0.5463(9) 0.056(2) Uani 1 1 d . . .
C8 C 0.5206(3) 0.1563(3) 0.5796(9) 0.060(2) Uani 1 1 d . . .
H8 H 0.5432 0.1426 0.6344 0.072 Uiso 1 1 calc R . .
C9 C 0.6891(3) 0.2054(4) 0.5307(14) 0.072(3) Uani 1 1 d . . .
C10 C 0.6508(3) 0.2303(2) 0.5899(11) 0.063(2) Uani 1 1 d . . .
C11 C 0.6071(3) 0.2109(3) 0.5518(10) 0.062(2) Uani 1 1 d . . .
H11 H 0.6070 0.1843 0.4973 0.075 Uiso 1 1 calc R A .
C12 C 0.5669(3) 0.2287(2) 0.5900(9) 0.054(2) Uani 1 1 d . . .
C13 C 0.7500 0.1414(14) 0.8750 0.233(15) Uani 1 2 d S . .
H13A H 0.7785 0.1304 0.9129 0.350 Uiso 0.50 1 calc PR . .
H13B H 0.7463 0.1304 0.7793 0.350 Uiso 0.50 1 calc PR . .
H13C H 0.7252 0.1304 0.9328 0.350 Uiso 0.50 1 calc PR . .
C14 C 0.703(2) 0.204(2) 0.930(7) 0.25(3) Uani 0.50 1 d P . .
H14A H 0.6934 0.2329 0.8923 0.374 Uiso 0.50 1 calc PR . .
H14B H 0.7036 0.2055 1.0323 0.374 Uiso 0.50 1 calc PR . .
H14C H 0.6817 0.1807 0.9011 0.374 Uiso 0.50 1 calc PR . .
C15 C 0.4163(10) 0.3677(9) 0.406(4) 0.243(14) Uani 1 1 d . . .
H15A H 0.4405 0.3638 0.4742 0.364 Uiso 1 1 calc R . .
H15B H 0.3922 0.3463 0.4262 0.364 Uiso 1 1 calc R . .
H15C H 0.4046 0.3983 0.4122 0.364 Uiso 1 1 calc R . .
C16 C 0.4731(9) 0.3877(12) 0.221(4) 0.288(17) Uani 1 1 d . . .
H16A H 0.4709 0.4169 0.2674 0.431 Uiso 1 1 calc R . .
H16B H 0.4729 0.3922 0.1192 0.431 Uiso 1 1 calc R . .
H16C H 0.5010 0.3728 0.2482 0.431 Uiso 1 1 calc R . .

loop_
_atom_site_aniso_label
_atom_site_aniso_U_11
_atom_site_aniso_U_22
_atom_site_aniso_U_33
_atom_site_aniso_U_23
_atom_site_aniso_U_13
_atom_site_aniso_U_12
Cd1 0.0342(3) 0.0342(3) 0.0863(9) 0.000 0.000 0.000
Cd2 0.0416(4) 0.0423(4) 0.0544(4) -0.0034(4) 0.000 0.000
N1 0.26(4) 0.25(4) 0.24(4) 0.000 -0.01(4) 0.000
N2 0.27(3) 0.21(2) 0.32(3) -0.07(3) -0.06(3) -0.03(2)
O1 0.080(5) 0.053(4) 0.125(6) 0.029(4) -0.009(4) -0.008(3)
O2 0.123(7) 0.060(4) 0.158(8) 0.004(5) -0.025(6) -0.021(5)
O3 0.063(4) 0.065(4) 0.092(5) 0.017(3) -0.024(4) -0.012(3)
O4 0.096(4) 0.065(4) 0.091(5) 0.003(3) -0.035(4) 0.005(3)
O5 0.068(9) 0.085(11) 0.127(15) -0.038(11) 0.016(9) -0.003(8)
O6 0.060(8) 0.108(12) 0.136(15) -0.032(10) 0.009(8) 0.012(7)
O5' 0.067(9) 0.092(11) 0.125(15) -0.003(10) 0.035(9) 0.022(8)
O6' 0.093(10) 0.096(12) 0.122(15) -0.013(10) 0.029(11) 0.042(9)
C1 0.060(5) 0.046(5) 0.092(7) 0.012(5) -0.001(5) -0.007(4)
C2 0.067(6) 0.052(5) 0.065(6) 0.010(4) 0.004(4) 0.002(4)
C3 0.054(4) 0.039(4) 0.078(6) 0.008(4) -0.002(4) 0.000(3)
C4 0.055(5) 0.052(5) 0.067(5) 0.006(4) -0.002(4) -0.005(4)
C5 0.059(5) 0.049(4) 0.048(5) 0.008(3) -0.006(3) -0.008(4)
C6 0.054(5) 0.045(4) 0.064(5) 0.001(4) 0.005(4) -0.004(3)
C7 0.057(5) 0.042(4) 0.068(5) 0.005(4) 0.006(4) -0.004(3)
C8 0.049(4) 0.048(5) 0.083(6) 0.016(4) 0.000(4) -0.004(4)
C9 0.047(5) 0.067(6) 0.101(9) 0.006(6) 0.006(5) -0.002(5)
C10 0.052(5) 0.042(4) 0.095(7) -0.011(4) 0.011(4) 0.012(3)
C11 0.052(5) 0.047(4) 0.087(6) -0.010(4) 0.005(4) 0.001(4)
C12 0.050(4) 0.041(4) 0.070(6) -0.003(3) 0.004(4) 0.002(3)
C13 0.25(4) 0.23(4) 0.22(3) 0.000 -0.01(3) 0.000
C14 0.25(6) 0.25(6) 0.24(7) 0.01(5) 0.00(5) 0.00(5)
C15 0.23(3) 0.21(3) 0.29(3) -0.06(3) -0.09(3) -0.01(2)
C16 0.22(3) 0.31(4) 0.34(4) -0.11(3) 0.01(3) -0.09(2)

loop_
_atom_type_symbol
_atom_type_description
_atom_type_scat_dispersion_real
_atom_type_scat_dispersion_imag
_atom_type_scat_source
C C 0.0033 0.0016 'International Tables Vol C Tables 4.2.6.8 and 6.1.1.4'
H H 0.0000 0.0000 'International Tables Vol C Tables 4.2.6.8 and 6.1.1.4'
O O 0.0106 0.0060 'International Tables Vol C Tables 4.2.6.8 and 6.1.1.4'
Cd Cd -0.8075 1.2024 'International Tables Vol C Tables 4.2.6.8 and 6.1.1.4'
N N 0.0061 0.0033 'International Tables Vol C Tables 4.2.6.8 and 6.1.1.4'

loop_
_geom_angle_atom_site_label_1
_geom_angle_atom_site_label_2
_geom_angle_atom_site_label_3
_geom_angle
_geom_angle_site_symmetry_1
_geom_angle_site_symmetry_3
O1 Cd1 O1 99.20(16) 11_556 2_655
O1 Cd1 O1 99.20(16) 11_556 .
O1 Cd1 O1 132.9(4) 2_655 .
O1 Cd1 O1 132.9(4) 11_556 12_546
O1 Cd1 O1 99.20(16) 2_655 12_546
O1 Cd1 O1 99.20(16) . 12_546
O5 Cd2 O5 132.1(10) 12_545 7_564
O5 Cd2 O3 124.0(7) 12_545 14_454
O5 Cd2 O3 77.8(5) 7_564 14_454
O5 Cd2 O3 77.8(5) 12_545 .
O5 Cd2 O3 124.0(7) 7_564 .
O3 Cd2 O3 129.4(3) 14_454 .
O5 Cd2 O6' 34.4(6) 12_545 12_545
O5 Cd2 O6' 98.1(7) 7_564 12_545
O3 Cd2 O6' 131.4(5) 14_454 12_545
O3 Cd2 O6' 93.4(5) . 12_545
O5 Cd2 O6' 98.1(7) 12_545 7_564
O5 Cd2 O6' 34.4(6) 7_564 7_564
O3 Cd2 O6' 93.4(5) 14_454 7_564
O3 Cd2 O6' 131.4(5) . 7_564
O6' Cd2 O6' 65.1(9) 12_545 7_564
O5 Cd2 O5' 31.9(6) 12_545 12_545
O5 Cd2 O5' 124.6(6) 7_564 12_545
O3 Cd2 O5' 93.0(5) 14_454 12_545
O3 Cd2 O5' 104.1(5) . 12_545
O6' Cd2 O5' 49.5(6) 12_545 12_545
O6' Cd2 O5' 93.8(6) 7_564 12_545
O5 Cd2 O5' 124.6(6) 12_545 7_564
O5 Cd2 O5' 31.9(6) 7_564 7_564
O3 Cd2 O5' 104.1(5) 14_454 7_564
O3 Cd2 O5' 93.0(5) . 7_564
O6' Cd2 O5' 93.8(6) 12_545 7_564
O6' Cd2 O5' 49.5(6) 7_564 7_564
O5' Cd2 O5' 139.5(8) 12_545 7_564
O5 Cd2 O4 130.1(5) 12_545 .
O5 Cd2 O4 88.6(6) 7_564 .
O3 Cd2 O4 86.8(2) 14_454 .
O3 Cd2 O4 53.3(2) . .
O6' Cd2 O4 141.7(5) 12_545 .
O6' Cd2 O4 120.2(5) 7_564 .
O5' Cd2 O4 146.0(4) 12_545 .
O5' Cd2 O4 72.6(4) 7_564 .
O5 Cd2 O4 88.6(6) 12_545 14_454
O5 Cd2 O4 130.1(5) 7_564 14_454
O3 Cd2 O4 53.3(2) 14_454 14_454
O3 Cd2 O4 86.8(2) . 14_454
O6' Cd2 O4 120.2(5) 12_545 14_454
O6' Cd2 O4 141.7(5) 7_564 14_454
O5' Cd2 O4 72.6(4) 12_545 14_454
O5' Cd2 O4 146.0(4) 7_564 14_454
O4 Cd2 O4 80.3(3) . 14_454
O5 Cd2 C2 107.9(7) 12_545 14_454
O5 Cd2 C2 103.9(5) 7_564 14_454
O3 Cd2 C2 26.7(2) 14_454 14_454
O3 Cd2 C2 108.4(2) . 14_454
O6' Cd2 C2 131.4(5) 12_545 14_454
O6' Cd2 C2 118.5(5) 7_564 14_454
O5' Cd2 C2 82.7(5) 12_545 14_454
O5' Cd2 C2 126.5(5) 7_564 14_454
O4 Cd2 C2 82.1(2) . 14_454
O4 Cd2 C2 26.6(2) 14_454 14_454
C13 N1 C14 103(3) . 5_656
C13 N1 C14 103(3) . .
C14 N1 C14 154(6) 5_656 .
C13 N1 H1A 111.2 . .
C14 N1 H1A 60.3 5_656 .
C14 N1 H1A 109.6 . .
C13 N1 H1B 111.2 . .
C14 N1 H1B 56.7 5_656 .
C14 N1 H1B 112.8 . .
H1A N1 H1B 109.1 . .
C16 N2 C15 115(3) . .
C16 N2 H2A 108.5 . .
C15 N2 H2A 108.5 . .
C16 N2 H2B 108.5 . .
C15 N2 H2B 108.5 . .
H2A N2 H2B 107.5 . .
C1 O1 Cd1 115.3(6) . .
C2 O3 Cd2 96.5(5) . .
C2 O4 Cd2 87.1(5) . .
C9 O5 Cd2 123.6(11) . 11
C9 O6 O6 121.0(8) . 14_455
C9 O5' Cd2 100.9(12) . 11
C9 O6' Cd2 97.9(10) . 11
O2 C1 O1 123.9(9) . .
O2 C1 C3 119.6(9) . .
O1 C1 C3 116.3(8) . .
O4 C2 O3 123.1(8) . .
O4 C2 C5 119.1(8) . .
O3 C2 C5 117.8(7) . .
C4 C3 C8 120.3(7) . .
C4 C3 C1 121.2(8) . .
C8 C3 C1 118.5(7) . .
C3 C4 C5 120.7(7) . .
C3 C4 H4 119.7 . .
C5 C4 H4 119.7 . .
C6 C5 C4 119.1(7) . .
C6 C5 C2 119.4(7) . .
C4 C5 C2 121.3(7) . .
C7 C6 C5 119.9(7) . .
C7 C6 H6 120.0 . .
C5 C6 H6 120.0 . .
C6 C7 C8 119.7(7) . .
C6 C7 C12 122.0(7) . .
C8 C7 C12 118.1(7) . .
C3 C8 C7 120.3(8) . .
C3 C8 H8 119.9 . .
C7 C8 H8 119.9 . .
O5 C9 O5' 66.7(13) . .
O5 C9 O6' 67.6(13) . .
O5' C9 O6' 110.0(13) . .
O5 C9 O6 120.3(12) . .
O5' C9 O6 78.7(13) . .
O6' C9 O6 82.1(12) . .
O5 C9 C10 130.1(12) . .
O5' C9 C10 127.2(13) . .
O6' C9 C10 122.8(11) . .
O6 C9 C10 109.5(11) . .
C10 C10 C11 117.7(4) 14_455 .
C10 C10 C9 128.9(6) 14_455 .
C11 C10 C9 113.1(8) . .
C12 C11 C10 124.0(7) . .
C12 C11 H11 118.0 . .
C10 C11 H11 118.0 . .
C11 C12 C12 118.1(5) . 14_455
C11 C12 C7 117.8(7) . .
C12 C12 C7 124.0(4) 14_455 .
N1 C13 H13A 109.5 . .
N1 C13 H13B 109.5 . .
H13A C13 H13B 109.5 . .
N1 C13 H13C 109.5 . .
H13A C13 H13C 109.5 . .
H13B C13 H13C 109.5 . .
N1 C14 H14A 109.5 . .
N1 C14 H14B 109.5 . .
H14A C14 H14B 109.5 . .
N1 C14 H14C 109.5 . .
H14A C14 H14C 109.5 . .
H14B C14 H14C 109.5 . .
N2 C15 H15A 109.5 . .
N2 C15 H15B 109.5 . .
H15A C15 H15B 109.5 . .
N2 C15 H15C 109.5 . .
H15A C15 H15C 109.5 . .
H15B C15 H15C 109.5 . .
N2 C16 H16A 109.5 . .
N2 C16 H16B 109.5 . .
H16A C16 H16B 109.5 . .
N2 C16 H16C 109.5 . .
H16A C16 H16C 109.5 . .
H16B C16 H16C 109.5 . .

loop_
_geom_bond_atom_site_label_1
_geom_bond_atom_site_label_2
_geom_bond_distance
_geom_bond_site_symmetry_2
Cd1 O1 2.166(6) 11_556
Cd1 O1 2.166(6) 2_655
Cd1 O1 2.166(6) .
Cd1 O1 2.166(6) 12_546
Cd2 O5 2.101(15) 12_545
Cd2 O5 2.101(15) 7_564
Cd2 O3 2.309(6) 14_454
Cd2 O3 2.309(6) .
Cd2 O6' 2.431(13) 12_545
Cd2 O6' 2.431(13) 7_564
Cd2 O5' 2.444(16) 12_545
Cd2 O5' 2.444(16) 7_564
Cd2 O4 2.514(6) .
Cd2 O4 2.514(6) 14_454
Cd2 C2 2.741(9) 14_454
N1 C13 1.49(4) .
N1 C14 1.51(6) 5_656
N1 C14 1.51(6) .
N1 H1A 0.9000 .
N1 H1B 0.9000 .
N2 C16 1.46(3) .
N2 C15 1.48(3) .
N2 H2A 0.9000 .
N2 H2B 0.9000 .
O1 C1 1.256(10) .
O2 C1 1.213(11) .
O3 C2 1.239(10) .
O4 C2 1.229(10) .
O5 C9 1.165(17) .
O5 Cd2 2.101(15) 11
O6 C9 1.347(18) .
O6 O6 1.76(3) 14_455
O5' C9 1.187(18) .
O5' Cd2 2.444(16) 11
O6' C9 1.30(2) .
O6' Cd2 2.431(13) 11
C1 C3 1.520(11) .
C2 C5 1.517(11) .
C3 C4 1.352(11) .
C3 C8 1.359(11) .
C4 C5 1.406(10) .
C4 H4 0.9300 .
C5 C6 1.385(10) .
C6 C7 1.367(11) .
C6 H6 0.9300 .
C7 C8 1.408(10) .
C7 C12 1.522(11) .
C8 H8 0.9300 .
C9 C10 1.446(12) .
C10 C10 1.327(15) 14_455
C10 C11 1.441(11) .
C11 C12 1.335(10) .
C11 H11 0.9300 .
C12 C12 1.406(14) 14_455
C13 H13A 0.9600 .
C13 H13B 0.9600 .
C13 H13C 0.9600 .
C14 H14A 0.9600 .
C14 H14B 0.9600 .
C14 H14C 0.9600 .
C15 H15A 0.9600 .
C15 H15B 0.9600 .
C15 H15C 0.9600 .
C16 H16A 0.9600 .
C16 H16B 0.9600 .
C16 H16C 0.9600 .

loop_
_geom_torsion_atom_site_label_1
_geom_torsion_atom_site_label_2
_geom_torsion_atom_site_label_3
_geom_torsion_atom_site_label_4
_geom_torsion
_geom_torsion_site_symmetry_1
_geom_torsion_site_symmetry_4
O1 Cd1 O1 C1 169.0(8) 11_556 .
O1 Cd1 O1 C1 57.2(7) 2_655 .
O1 Cd1 O1 C1 -54.6(6) 12_546 .
O5 Cd2 O3 C2 167.9(8) 12_545 .
O5 Cd2 O3 C2 -59.1(8) 7_564 .
O3 Cd2 O3 C2 43.7(5) 14_454 .
O6' Cd2 O3 C2 -161.3(7) 12_545 .
O6' Cd2 O3 C2 -102.0(8) 7_564 .
O5' Cd2 O3 C2 149.7(6) 12_545 .
O5' Cd2 O3 C2 -67.3(7) 7_564 .
O4 Cd2 O3 C2 -1.7(5) . .
O4 Cd2 O3 C2 78.6(5) 14_454 .
C2 Cd2 O3 C2 62.8(7) 14_454 .
O5 Cd2 O4 C2 -11.6(10) 12_545 .
O5 Cd2 O4 C2 137.4(7) 7_564 .
O3 Cd2 O4 C2 -144.8(6) 14_454 .
O3 Cd2 O4 C2 1.7(5) . .
O6' Cd2 O4 C2 35.9(10) 12_545 .
O6' Cd2 O4 C2 123.1(7) 7_564 .
O5' Cd2 O4 C2 -54.2(11) 12_545 .
O5' Cd2 O4 C2 109.3(8) 7_564 .
O4 Cd2 O4 C2 -91.6(6) 14_454 .
C2 Cd2 O4 C2 -118.4(6) 14_454 .
Cd1 O1 C1 O2 -16.2(13) . .
Cd1 O1 C1 C3 168.1(6) . .
Cd2 O4 C2 O3 -3.0(9) . .
Cd2 O4 C2 C5 176.1(7) . .
Cd2 O3 C2 O4 3.3(10) . .
Cd2 O3 C2 C5 -175.8(6) . .
O2 C1 C3 C4 7.6(14) . .
O1 C1 C3 C4 -176.6(9) . .
O2 C1 C3 C8 -172.6(10) . .
O1 C1 C3 C8 3.2(12) . .
C8 C3 C4 C5 -2.7(13) . .
C1 C3 C4 C5 177.1(8) . .
C3 C4 C5 C6 1.6(12) . .
C3 C4 C5 C2 177.6(8) . .
O4 C2 C5 C6 -5.7(12) . .
O3 C2 C5 C6 173.4(8) . .
O4 C2 C5 C4 178.3(8) . .
O3 C2 C5 C4 -2.6(12) . .
C4 C5 C6 C7 0.2(11) . .
C2 C5 C6 C7 -175.8(7) . .
C5 C6 C7 C8 -1.0(12) . .
C5 C6 C7 C12 173.0(7) . .
C4 C3 C8 C7 1.8(13) . .
C1 C3 C8 C7 -178.0(8) . .
C6 C7 C8 C3 0.0(12) . .
C12 C7 C8 C3 -174.2(8) . .
Cd2 O5 C9 O5' -63.1(16) 11 .
Cd2 O5 C9 O6' 62.4(16) 11 .
Cd2 O5 C9 O6 -3(3) 11 .
Cd2 O5 C9 C10 177.2(10) 11 .
Cd2 O5' C9 O5 40.5(10) 11 .
Cd2 O5' C9 O6' -12.7(16) 11 .
Cd2 O5' C9 O6 -89.8(10) 11 .
Cd2 O5' C9 C10 164.2(10) 11 .
Cd2 O6' C9 O5 -40.1(11) 11 .
Cd2 O6' C9 O5' 12.7(16) 11 .
Cd2 O6' C9 O6 87.5(9) 11 .
Cd2 O6' C9 C10 -164.4(9) 11 .
O6 O6 C9 O5 174(2) 14_455 .
O6 O6 C9 O5' -132(2) 14_455 .
O6 O6 C9 O6' 116(2) 14_455 .
O6 O6 C9 C10 -6(2) 14_455 .
O5 C9 C10 C10 -171(2) . 14_455
O5' C9 C10 C10 100(2) . 14_455
O6' C9 C10 C10 -84(2) . 14_455
O6 C9 C10 C10 9(2) . 14_455
O5 C9 C10 C11 2(2) . .
O5' C9 C10 C11 -87.3(19) . .
O6' C9 C10 C11 89.2(15) . .
O6 C9 C10 C11 -177.7(11) . .
C10 C10 C11 C12 -4.0(17) 14_455 .
C9 C10 C11 C12 -177.8(9) . .
C10 C11 C12 C12 6.2(15) . 14_455
C10 C11 C12 C7 -177.7(8) . .
C6 C7 C12 C11 -122.3(9) . .
C8 C7 C12 C11 51.8(11) . .
C6 C7 C12 C12 53.5(14) . 14_455
C8 C7 C12 C12 -132.3(11) . 14_455

loop_
_platon_squeeze_void_nr
_platon_squeeze_void_average_x
_platon_squeeze_void_average_y
_platon_squeeze_void_average_z
_platon_squeeze_void_volume
_platon_squeeze_void_count_electrons
1 -0.092 0.056 0.497 2270.6 400.2
